data_7227085
loop_
_publ_author_name
'Yang, Jinlai'
'Xu, Xu'
'Yang, Yiqin'
'Rui, Jian'
'Zhang, Yan'
'Kuang, Hongbo'
'Wang, Shifa'
'Wu, Liangru'

_publ_section_title
;
 Synthesis, optical properties, and acid-base indicating performance of
 novel ketene hydroxybenzylidene nopinone derivatives
;
_journal_name_full 'RSC Adv.'
_journal_paper_doi 10.1039/C6RA20809F
_journal_year 2016
_chemical_formula_sum 'C16 H18 O2'
_chemical_formula_weight 242.32
_chemical_name_systematic 3-(2'-hydroxybenzylidene)nopinone
_space_group_IT_number 19
_symmetry_space_group_name_Hall 'P 2ac 2ab'
_symmetry_space_group_name_H-M 'P 21 21 21'
_atom_sites_solution_hydrogens geom
_atom_sites_solution_primary direct
_atom_sites_solution_secondary difmap
_audit_creation_method SHELXL-97
_audit_update_record
;
2015-11-18 deposited with the CCDC.
2016-11-10 downloaded from the CCDC.
;
_cell_angle_alpha 90.00
_cell_angle_beta 90.00
_cell_angle_gamma 90.00
_cell_formula_units_Z 4
_cell_length_a 8.938(4)
_cell_length_b 11.742(5)
_cell_length_c 12.745(6)
_cell_measurement_temperature 299(2)
_cell_volume 1337.6(10)
_computing_structure_refinement 'SHELXL-97 (Sheldrick, 1997)'
_computing_structure_solution 'SHELXS-97 (Sheldrick, 1990)'
_diffrn_ambient_temperature 299(2)
_diffrn_measured_fraction_theta_full 1.000
_diffrn_measured_fraction_theta_max 1.000
_diffrn_radiation_monochromator graphite
_diffrn_radiation_source 'fine-focus sealed tube'
_diffrn_radiation_type MoK\a
_diffrn_radiation_wavelength 0.71073
_diffrn_reflns_av_R_equivalents 0.0255
_diffrn_reflns_av_sigmaI/netI 0.0244
_diffrn_reflns_limit_h_max 12
_diffrn_reflns_limit_h_min -12
_diffrn_reflns_limit_k_max 14
_diffrn_reflns_limit_k_min -16
_diffrn_reflns_limit_l_max 17
_diffrn_reflns_limit_l_min -17
_diffrn_reflns_number 12714
_diffrn_reflns_theta_full 29.40
_diffrn_reflns_theta_max 29.40
_diffrn_reflns_theta_min 2.36
_exptl_absorpt_coefficient_mu 0.078
_exptl_crystal_density_diffrn 1.203
_exptl_crystal_density_method 'not measured'
_exptl_crystal_F_000 520
_refine_diff_density_max 0.254
_refine_diff_density_min -0.209
_refine_diff_density_rms 0.043
_refine_ls_abs_structure_details 'Flack H D (1983), Acta Cryst. A39, 876-881'
_refine_ls_abs_structure_Flack 2.2(13)
_refine_ls_extinction_method none
_refine_ls_goodness_of_fit_ref 1.030
_refine_ls_hydrogen_treatment mixed
_refine_ls_matrix_type full
_refine_ls_number_parameters 163
_refine_ls_number_reflns 3703
_refine_ls_number_restraints 0
_refine_ls_restrained_S_all 1.030
_refine_ls_R_factor_all 0.0561
_refine_ls_R_factor_gt 0.0464
_refine_ls_shift/su_max 0.000
_refine_ls_shift/su_mean 0.000
_refine_ls_structure_factor_coef Fsqd
_refine_ls_weighting_details 'calc w=1/[\s^2^(Fo^2^)+(0.0812P)^2^+0.0873P] where P=(Fo^2^+2Fc^2^)/3'
_refine_ls_weighting_scheme calc
_refine_ls_wR_factor_gt 0.1210
_refine_ls_wR_factor_ref 0.1280
_reflns_number_gt 3190
_reflns_number_total 3703
_reflns_threshold_expression >2sigma(I)
_cod_data_source_file c6ra20809f2.cif
_cod_data_source_block xhj
_cod_depositor_comments
;

2018-02-05
Z value and formula changed from original absurd values
                 miguel
;
_cod_original_formula_weight 35.90
_cod_original_formula_units_Z 27
_cod_original_cell_volume 1337.7(10)
_cod_original_formula_sum 'C2.37 H2.67 N0 O0.30'
_cod_database_code 7227085

loop_
_symmetry_equiv_pos_as_xyz
'x, y, z'
'-x+1/2, -y, z+1/2'
'-x, y+1/2, -z+1/2'
'x+1/2, -y+1/2, -z'

loop_
_atom_site_label
_atom_site_type_symbol
_atom_site_fract_x
_atom_site_fract_y
_atom_site_fract_z
_atom_site_U_iso_or_equiv
_atom_site_adp_type
_atom_site_occupancy
_atom_site_symmetry_multiplicity
_atom_site_calc_flag
_atom_site_refinement_flags
C10 C 0.04493(16) 0.86492(11) 0.36392(10) 0.0318(3) Uani 1 1 d .
H10A H 0.1419 0.8936 0.3631 0.038 Uiso 1 1 calc R
O1 O 0.19446(12) 0.95510(10) 0.53147(9) 0.0429(3) Uani 1 1 d .
C2 C 0.05964(15) 0.93589(11) 0.53906(10) 0.0299(3) Uani 1 1 d .
C11 C -0.00538(16) 0.81763(11) 0.26390(10) 0.0318(3) Uani 1 1 d .
C6 C -0.18418(16) 0.84019(14) 0.48305(11) 0.0367(3) Uani 1 1 d .
H6A H -0.1900 0.7582 0.4910 0.044 Uiso 1 1 calc R
H6B H -0.2501 0.8622 0.4261 0.044 Uiso 1 1 calc R
O2 O 0.16350(16) 0.94643(12) 0.18723(9) 0.0568(4) Uani 1 1 d .
H2A H 0.1967 0.9665 0.1302 0.085 Uiso 1 1 calc R
C1 C -0.02474(15) 0.87396(11) 0.45635(10) 0.0305(3) Uani 1 1 d .
C12 C 0.06262(16) 0.86131(13) 0.17297(11) 0.0359(3) Uani 1 1 d .
C5 C -0.23530(17) 0.89733(14) 0.58418(12) 0.0399(3) Uani 1 1 d .
H5A H -0.3412 0.8866 0.6015 0.048 Uiso 1 1 calc R
C14 C -0.0762(2) 0.73043(15) 0.06651(13) 0.0469(4) Uani 1 1 d .
H14A H -0.1001 0.7014 0.0007 0.056 Uiso 1 1 calc R
C13 C 0.02610(19) 0.81824(14) 0.07473(11) 0.0417(3) Uani 1 1 d .
H13A H 0.0703 0.8484 0.0148 0.050 Uiso 1 1 calc R
C7 C -0.12494(18) 0.87437(14) 0.67559(11) 0.0400(3) Uani 1 1 d .
C3 C -0.03198(18) 0.97647(12) 0.62920(12) 0.0385(3) Uani 1 1 d .
H3A H 0.0191 1.0254 0.6802 0.046 Uiso 1 1 calc R
C16 C -0.10786(18) 0.72958(13) 0.25229(12) 0.0398(3) Uani 1 1 d .
H16A H -0.1539 0.6996 0.3116 0.048 Uiso 1 1 calc R
C4 C -0.1816(2) 1.02266(14) 0.58367(15) 0.0478(4) Uani 1 1 d .
H4A H -0.2363 1.0722 0.6309 0.057 Uiso 1 1 calc R
H4B H -0.1728 1.0559 0.5143 0.057 Uiso 1 1 calc R
C15 C -0.1433(2) 0.68526(14) 0.15467(13) 0.0466(4) Uani 1 1 d .
H15A H -0.2115 0.6258 0.1486 0.056 Uiso 1 1 calc R
C9 C -0.1914(3) 0.9072(2) 0.78228(14) 0.0654(6) Uani 1 1 d .
H9A H -0.2478 0.8444 0.8097 0.098 Uiso 1 1 calc R
H9B H -0.2558 0.9720 0.7739 0.098 Uiso 1 1 calc R
H9C H -0.1120 0.9259 0.8300 0.098 Uiso 1 1 calc R
C8 C -0.0493(2) 0.75901(16) 0.68407(15) 0.0545(5) Uani 1 1 d .
H8A H -0.1182 0.7048 0.7132 0.082 Uiso 1 1 calc R
H8B H 0.0368 0.7651 0.7288 0.082 Uiso 1 1 calc R
H8C H -0.0187 0.7342 0.6156 0.082 Uiso 1 1 calc R

loop_
_atom_site_aniso_label
_atom_site_aniso_U_11
_atom_site_aniso_U_22
_atom_site_aniso_U_33
_atom_site_aniso_U_23
_atom_site_aniso_U_13
_atom_site_aniso_U_12
C10 0.0310(6) 0.0357(6) 0.0287(6) -0.0004(5) 0.0005(5) -0.0070(6)
O1 0.0333(5) 0.0579(7) 0.0376(5) -0.0095(5) -0.0018(4) -0.0111(5)
C2 0.0310(6) 0.0315(6) 0.0272(6) 0.0002(5) -0.0017(5) -0.0040(5)
C11 0.0325(6) 0.0352(6) 0.0276(6) -0.0023(5) 0.0011(5) -0.0003(6)
C6 0.0311(6) 0.0475(8) 0.0314(6) -0.0009(6) -0.0010(5) -0.0091(6)
O2 0.0656(8) 0.0713(8) 0.0334(5) -0.0019(5) 0.0109(5) -0.0342(7)
C1 0.0302(6) 0.0327(6) 0.0286(6) -0.0006(5) -0.0025(5) -0.0049(5)
C12 0.0355(7) 0.0415(7) 0.0306(6) -0.0015(6) 0.0030(6) -0.0022(6)
C5 0.0299(7) 0.0502(9) 0.0395(8) 0.0008(6) 0.0059(6) -0.0011(6)
C14 0.0547(9) 0.0503(9) 0.0358(8) -0.0142(7) -0.0072(7) 0.0046(8)
C13 0.0449(8) 0.0518(8) 0.0286(6) -0.0027(6) 0.0039(6) 0.0031(7)
C7 0.0390(7) 0.0508(8) 0.0300(7) 0.0000(6) 0.0055(6) -0.0059(7)
C3 0.0402(7) 0.0408(7) 0.0347(7) -0.0086(6) 0.0032(6) -0.0049(6)
C16 0.0433(8) 0.0384(7) 0.0378(7) -0.0012(6) -0.0001(6) -0.0071(6)
C4 0.0437(8) 0.0429(8) 0.0567(10) -0.0032(7) 0.0073(8) 0.0078(7)
C15 0.0517(9) 0.0397(8) 0.0483(9) -0.0101(7) -0.0071(7) -0.0092(7)
C9 0.0643(12) 0.0972(16) 0.0348(8) -0.0084(9) 0.0154(9) -0.0171(12)
C8 0.0525(10) 0.0585(10) 0.0525(10) 0.0193(8) -0.0038(8) -0.0021(9)

loop_
_atom_type_symbol
_atom_type_description
_atom_type_scat_dispersion_real
_atom_type_scat_dispersion_imag
_atom_type_scat_source
C C 0.0033 0.0016 'International Tables Vol C Tables 4.2.6.8 and 6.1.1.4'
H H 0.0000 0.0000 'International Tables Vol C Tables 4.2.6.8 and 6.1.1.4'
N N 0.0061 0.0033 'International Tables Vol C Tables 4.2.6.8 and 6.1.1.4'
O O 0.0106 0.0060 'International Tables Vol C Tables 4.2.6.8 and 6.1.1.4'

loop_
_geom_angle_atom_site_label_1
_geom_angle_atom_site_label_2
_geom_angle_atom_site_label_3
_geom_angle
C1 C10 C11 130.96(13)
C1 C10 H10A 114.5
C11 C10 H10A 114.5
O1 C2 C1 122.09(13)
O1 C2 C3 122.74(13)
C1 C2 C3 115.13(12)
C16 C11 C12 117.96(13)
C16 C11 C10 125.35(12)
C12 C11 C10 116.59(12)
C1 C6 C5 110.87(12)
C1 C6 H6A 109.5
C5 C6 H6A 109.5
C1 C6 H6B 109.5
C5 C6 H6B 109.5
H6A C6 H6B 108.1
C12 O2 H2A 109.5
C10 C1 C2 115.31(12)
C10 C1 C6 127.90(12)
C2 C1 C6 116.44(12)
O2 C12 C13 122.98(13)
O2 C12 C11 116.44(12)
C13 C12 C11 120.58(13)
C6 C5 C4 108.79(13)
C6 C5 C7 111.62(13)
C4 C5 C7 88.34(13)
C6 C5 H5A 115.0
C4 C5 H5A 115.0
C7 C5 H5A 115.0
C15 C14 C13 120.84(14)
C15 C14 H14A 119.6
C13 C14 H14A 119.6
C14 C13 C12 119.69(14)
C14 C13 H13A 120.2
C12 C13 H13A 120.2
C8 C7 C9 109.51(16)
C8 C7 C5 119.49(14)
C9 C7 C5 112.11(15)
C8 C7 C3 118.13(14)
C9 C7 C3 110.24(15)
C5 C7 C3 85.48(12)
C2 C3 C4 107.25(13)
C2 C3 C7 109.66(12)
C4 C3 C7 87.25(12)
C2 C3 H3A 116.3
C4 C3 H3A 116.3
C7 C3 H3A 116.3
C15 C16 C11 121.74(15)
C15 C16 H16A 119.1
C11 C16 H16A 119.1
C5 C4 C3 86.19(12)
C5 C4 H4A 114.3
C3 C4 H4A 114.3
C5 C4 H4B 114.3
C3 C4 H4B 114.3
H4A C4 H4B 111.4
C14 C15 C16 119.18(15)
C14 C15 H15A 120.4
C16 C15 H15A 120.4
C7 C9 H9A 109.5
C7 C9 H9B 109.5
H9A C9 H9B 109.5
C7 C9 H9C 109.5
H9A C9 H9C 109.5
H9B C9 H9C 109.5
C7 C8 H8A 109.5
C7 C8 H8B 109.5
H8A C8 H8B 109.5
C7 C8 H8C 109.5
H8A C8 H8C 109.5
H8B C8 H8C 109.5

loop_
_geom_bond_atom_site_label_1
_geom_bond_atom_site_label_2
_geom_bond_distance
C10 C1 1.3367(19)
C10 C11 1.4614(18)
C10 H10A 0.9300
O1 C2 1.2298(18)
C2 C1 1.4862(18)
C2 C3 1.489(2)
C11 C16 1.389(2)
C11 C12 1.4056(19)
C6 C1 1.518(2)
C6 C5 1.523(2)
C6 H6A 0.9700
C6 H6B 0.9700
O2 C12 1.358(2)
O2 H2A 0.8200
C12 C13 1.389(2)
C5 C4 1.548(2)
C5 C7 1.550(2)
C5 H5A 0.9800
C14 C15 1.380(3)
C14 C13 1.382(2)
C14 H14A 0.9300
C13 H13A 0.9300
C7 C8 1.518(2)
C7 C9 1.533(2)
C7 C3 1.574(2)
C3 C4 1.555(3)
C3 H3A 0.9800
C16 C15 1.385(2)
C16 H16A 0.9300
C4 H4A 0.9700
C4 H4B 0.9700
C15 H15A 0.9300
C9 H9A 0.9600
C9 H9B 0.9600
C9 H9C 0.9600
C8 H8A 0.9600
C8 H8B 0.9600
C8 H8C 0.9600
